data_4038859
loop_
_publ_author_name
'Pattarawarapan, Mookda'
'Yamano, Dolnapa'
'Wiriya, Nittaya'
'Yimklan, Saranphong'
'Phakhodee, Wong'

_publ_section_title
;
 Simultaneous Formation and Functionalization of Aryliminophosphoranes
 Using 1,3-Dihydro-1<i>H</i>-benzimidazol-2-ones as Precursors.
;
_journal_issue 20
_journal_name_full 'The Journal of organic chemistry'
_journal_page_first 13330
_journal_page_last 13338
_journal_paper_doi 10.1021/acs.joc.0c01979
_journal_volume 85
_journal_year 2020
_chemical_formula_moiety 'C39 H34 N3 O P'
_chemical_formula_sum 'C39 H34 N3 O P'
_chemical_formula_weight 591.66
_space_group_crystal_system monoclinic
_space_group_IT_number 14
_space_group_name_Hall '-P 2ybc'
_space_group_name_H-M_alt 'P 1 21/c 1'
_atom_sites_solution_hydrogens mixed
_atom_sites_solution_primary dual
_audit_creation_date 2019-07-01
_audit_creation_method
;
Olex2 1.2
(compiled 2018.05.29 svn.r3508 for OlexSys, GUI svn.r5506)
;
_cell_angle_alpha 90
_cell_angle_beta 91.645(2)
_cell_angle_gamma 90
_cell_formula_units_Z 4
_cell_length_a 9.2046(2)
_cell_length_b 16.5447(4)
_cell_length_c 21.3255(5)
_cell_measurement_reflns_used 18566
_cell_measurement_temperature 293(2)
_cell_measurement_theta_max 26.7550
_cell_measurement_theta_min 1.9030
_cell_volume 3246.27(13)
_computing_cell_refinement 'CrysAlisPro 1.171.39.46 (Rigaku OD, 2018)'
_computing_data_collection 'CrysAlisPro 1.171.39.46 (Rigaku OD, 2018)'
_computing_data_reduction 'CrysAlisPro 1.171.39.46 (Rigaku OD, 2018)'
_computing_molecular_graphics 'Olex2 (Dolomanov et al., 2009)'
_computing_publication_material 'Olex2 (Dolomanov et al., 2009)'
_computing_structure_refinement 'ShelXL (Sheldrick, 2015)'
_computing_structure_solution 'ShelXT (Sheldrick, 2015)'
_diffrn_ambient_temperature 293(2)
_diffrn_detector 'CCD plate'
_diffrn_detector_type HyPix3000
_diffrn_measured_fraction_theta_full 0.999
_diffrn_measured_fraction_theta_max 0.947
_diffrn_measurement_details
;
List of Runs (angles in degrees, time in seconds):

  # Type    Start    End  Width  t~exp~   \w     \q     \k     \f   Frames
--------------------------------------------------------------------------
  1  \w    -49.00   9.00   0.50   14.69    --   -9.67 111.00  61.00  116
  2  \w     -9.00  50.00   0.50   14.69    --   10.38-111.00 -32.00  118
  3  \w    -74.00   3.00   0.50   14.69    --   -9.67 -37.00 120.00  154
  4  \w    -58.00  -3.00   0.50   14.69    --   -9.67 125.00-120.00  110
  5  \w    -28.00  54.00   0.50   14.69    --   -9.67  57.00 -90.00  164
  6  \w    -58.00  -3.00   0.50   14.69    --   -9.67 125.00 120.00  110
  7  \w    -21.00  61.00   0.50   14.69    --   -9.67  19.00-180.00  164
  8  \w    -15.00  11.00   0.50   14.69    --   -9.67 -77.00 -30.00   52
  9  \w    -15.00  12.00   0.50   14.69    --   10.38  77.00  60.00   54
 10  \w      5.00  59.00   0.50   14.69    --   10.38-125.00 120.00  108
 11  \w      3.00  28.00   0.50   14.69    --   10.38-125.00  60.00   50
;
_diffrn_measurement_device 'four-circle diffractometer'
_diffrn_measurement_device_type 'SuperNova, Single source at offset/far, HyPix3000'
_diffrn_measurement_method '\w scans'
_diffrn_orient_matrix_type 'CrysAlisPro convention (1999,Acta A55,543-557)'
_diffrn_orient_matrix_UB_11 0.0028405000
_diffrn_orient_matrix_UB_12 -0.0405828000
_diffrn_orient_matrix_UB_13 0.0106906000
_diffrn_orient_matrix_UB_21 0.0411610000
_diffrn_orient_matrix_UB_22 -0.0107952000
_diffrn_orient_matrix_UB_23 -0.0263245000
_diffrn_orient_matrix_UB_31 0.0651052000
_diffrn_orient_matrix_UB_32 0.0086143000
_diffrn_orient_matrix_UB_33 0.0173347000
_diffrn_radiation_monochromator mirror
_diffrn_radiation_probe x-ray
_diffrn_radiation_type MoK\a
_diffrn_radiation_wavelength 0.71073
_diffrn_reflns_av_R_equivalents 0.0396
_diffrn_reflns_av_unetI/netI 0.0357
_diffrn_reflns_Laue_measured_fraction_full 0.999
_diffrn_reflns_Laue_measured_fraction_max 0.947
_diffrn_reflns_limit_h_max 11
_diffrn_reflns_limit_h_min -11
_diffrn_reflns_limit_k_max 21
_diffrn_reflns_limit_k_min -21
_diffrn_reflns_limit_l_max 27
_diffrn_reflns_limit_l_min -24
_diffrn_reflns_number 35965
_diffrn_reflns_point_group_measured_fraction_full 0.999
_diffrn_reflns_point_group_measured_fraction_max 0.947
_diffrn_reflns_theta_full 25.242
_diffrn_reflns_theta_max 27.434
_diffrn_reflns_theta_min 1.911
_diffrn_source 'micro-focus sealed X-ray tube'
_diffrn_source_type 'SuperNova (Mo) X-ray Source'
_exptl_absorpt_coefficient_mu 0.120
_exptl_absorpt_correction_T_max 1.00000
_exptl_absorpt_correction_T_min 0.70289
_exptl_absorpt_correction_type multi-scan
_exptl_absorpt_process_details
;
CrysAlisPro 1.171.39.46 (Rigaku Oxford Diffraction, 2018)
Empirical absorption correction using spherical harmonics,
 implemented in SCALE3 ABSPACK scaling algorithm.
;
_exptl_crystal_colour 'clear light colourless'
_exptl_crystal_colour_lustre clear
_exptl_crystal_colour_modifier light
_exptl_crystal_colour_primary colourless
_exptl_crystal_density_diffrn 1.211
_exptl_crystal_description block
_exptl_crystal_F_000 1248
_exptl_crystal_size_max 0.4
_exptl_crystal_size_mid 0.4
_exptl_crystal_size_min 0.35
_refine_diff_density_max 0.250
_refine_diff_density_min -0.290
_refine_diff_density_rms 0.046
_refine_ls_extinction_method none
_refine_ls_goodness_of_fit_ref 1.069
_refine_ls_hydrogen_treatment mixed
_refine_ls_matrix_type full
_refine_ls_number_parameters 436
_refine_ls_number_reflns 7003
_refine_ls_number_restraints 0
_refine_ls_restrained_S_all 1.069
_refine_ls_R_factor_all 0.0768
_refine_ls_R_factor_gt 0.0522
_refine_ls_shift/su_max 0.000
_refine_ls_shift/su_mean 0.000
_refine_ls_structure_factor_coef Fsqd
_refine_ls_weighting_details 'w=1/[\s^2^(Fo^2^)+(0.0660P)^2^+0.4671P] where P=(Fo^2^+2Fc^2^)/3'
_refine_ls_weighting_scheme calc
_refine_ls_wR_factor_gt 0.1304
_refine_ls_wR_factor_ref 0.1430
_reflns_Friedel_coverage 0.000
_reflns_number_gt 4895
_reflns_number_total 7003
_reflns_threshold_expression 'I > 2\s(I)'
_cod_data_source_file jo0c01979_si_002.cif
_cod_data_source_block sy13as200619
_cod_depositor_comments 'Adding full bibliography for 4038859.cif.'
_cod_original_cell_volume 3246.26(13)
_cod_database_code 4038859
_shelx_shelxl_version_number 2018/3
_shelx_space_group_comment
;
The symmetry employed for this shelxl refinement is uniquely defined
by the following loop, which should always be used as a source of
symmetry information in preference to the above space-group names.
They are only intended as comments.
;
_shelx_estimated_absorpt_t_max 0.959
_shelx_estimated_absorpt_t_min 0.954
_reflns_odcompleteness_completeness 99.94
_reflns_odcompleteness_iscentric 1
_reflns_odcompleteness_theta 26.32
_olex2_refinement_description
;
1. Fixed Uiso
 At 1.2 times of:
  All C(H) groups, All C(H,H) groups
2. Others
 Fixed Sof: C5B'(0.5) H5B'(0.5) C7B(0.5) H7B(0.5) C6B(0.5) H6B(0.5) C7B'(0.5)
 C6B'(0.5) H6B'(0.5) C5B(0.5) H5B(0.5) H7B'(0.5)
3.a Secondary CH2 refined with riding coordinates:
 C1B(H1BA,H1BB), C1A(H1AA,H1AB)
3.b Aromatic/amide H refined with riding coordinates:
 C2"(H2"), C6"(H6"), C6(H6), C6'(H6'), C3(H3), C2"'(H2"'), C3"(H3"),
 C6"'(H6"'), C2'(H2'), C4"'(H4"'), C3"'(H3"'), C5"(H5"), C3B(H3B), C4"(H4"),
 C4'(H4'), C5(H5), C7A(H7A), C5'(H5'), C4(H4), C3'(H3'), C5"'(H5"'), C3A(H3A),
 C6A(H6A), C5A(H5A), C4A(H4A), C5B'(H5B'), C7B(H7B), C6B(H6B), C6B'(H6B'),
 C5B(H5B)
;
_olex2_submission_special_instructions 'No special instructions were received'
_oxdiff_exptl_absorpt_empirical_details
;
Empirical correction (ABSPACK) includes:
- Absorption correction using spherical harmonics
- Frame scaling
;
_oxdiff_exptl_absorpt_empirical_full_max 1.855
_oxdiff_exptl_absorpt_empirical_full_min 0.508

loop_
_space_group_symop_operation_xyz
'x, y, z'
'-x, y+1/2, -z+1/2'
'-x, -y, -z'
'x, -y-1/2, z-1/2'

loop_
_atom_site_label
_atom_site_type_symbol
_atom_site_fract_x
_atom_site_fract_y
_atom_site_fract_z
_atom_site_U_iso_or_equiv
_atom_site_adp_type
_atom_site_occupancy
_atom_site_site_symmetry_order
_atom_site_calc_flag
_atom_site_refinement_flags_posn
_atom_site_refinement_flags_adp
_atom_site_refinement_flags_occupancy
_atom_site_disorder_assembly
_atom_site_disorder_group
P1 P 0.86539(5) 0.44605(3) 0.35897(2) 0.04312(14) Uani 1 1 d . . . . .
O1 O 0.55653(15) 0.35236(9) 0.09722(6) 0.0671(4) Uani 1 1 d . . . . .
N2 N 0.49550(17) 0.47760(10) 0.13038(7) 0.0559(4) Uani 1 1 d . . . . .
N3 N 0.79069(16) 0.41734(9) 0.29557(7) 0.0530(4) Uani 1 1 d . . . . .
N1 N 0.63381(18) 0.39188(10) 0.19447(8) 0.0560(4) Uani 1 1 d . . . . .
C1" C 1.05664(18) 0.46910(10) 0.35400(8) 0.0448(4) Uani 1 1 d . . . . .
C1 C 0.72373(18) 0.32671(10) 0.21267(8) 0.0479(4) Uani 1 1 d . . . . .
C1C C 0.56220(19) 0.40437(12) 0.13841(8) 0.0504(4) Uani 1 1 d . . . . .
C1"' C 0.77866(18) 0.53889(10) 0.38050(8) 0.0447(4) Uani 1 1 d . . . . .
C1' C 0.84662(19) 0.37548(10) 0.42316(8) 0.0476(4) Uani 1 1 d . . . . .
C2 C 0.80824(19) 0.34126(10) 0.26755(8) 0.0481(4) Uani 1 1 d . . . . .
C2" C 1.1293(2) 0.44614(11) 0.30058(9) 0.0564(5) Uani 1 1 d . . . . .
H2" H 1.078459 0.420572 0.267891 0.068 Uiso 1 1 calc R . . . .
C6" C 1.1346(2) 0.50945(12) 0.40141(9) 0.0556(5) Uani 1 1 d . . . . .
H6" H 1.087363 0.526743 0.436976 0.067 Uiso 1 1 calc R . . . .
C6 C 0.7322(2) 0.25306(12) 0.18212(10) 0.0630(5) Uani 1 1 d . . . . .
H6 H 0.674732 0.243348 0.146327 0.076 Uiso 1 1 calc R . . . .
C2A C 0.5648(2) 0.61982(12) 0.15566(9) 0.0588(5) Uani 1 1 d . . . . .
C6' C 0.9583(2) 0.35206(12) 0.46406(9) 0.0593(5) Uani 1 1 d . . . . .
H6' H 1.048951 0.376506 0.461670 0.071 Uiso 1 1 calc R . . . .
C3 C 0.9008(2) 0.28004(12) 0.28887(10) 0.0638(5) Uani 1 1 d . . . . .
H3 H 0.958123 0.288240 0.324934 0.077 Uiso 1 1 calc R . . . .
C2"' C 0.7197(2) 0.55041(12) 0.43827(9) 0.0582(5) Uani 1 1 d . . . . .
H2"' H 0.725302 0.509207 0.467905 0.070 Uiso 1 1 calc R . . . .
C1B C 0.4008(2) 0.48832(14) 0.07486(9) 0.0640(5) Uani 1 1 d . . . . .
H1BA H 0.429258 0.450392 0.042781 0.077 Uiso 1 1 calc R . . . .
H1BB H 0.413787 0.542475 0.058536 0.077 Uiso 1 1 calc R . . . .
C1A C 0.4913(2) 0.54320(12) 0.17591(9) 0.0618(5) Uani 1 1 d . . . . .
H1AA H 0.537263 0.524927 0.214882 0.074 Uiso 1 1 calc R . . . .
H1AB H 0.390548 0.555238 0.184290 0.074 Uiso 1 1 calc R . . . .
C3" C 1.2755(2) 0.46086(13) 0.29562(11) 0.0699(6) Uani 1 1 d . . . . .
H3" H 1.322951 0.444956 0.259745 0.084 Uiso 1 1 calc R . . . .
C6"' C 0.7674(3) 0.60071(12) 0.33680(10) 0.0717(6) Uani 1 1 d . . . . .
H6"' H 0.805657 0.594049 0.297243 0.086 Uiso 1 1 calc R . . . .
C2' C 0.7129(2) 0.33707(13) 0.42726(11) 0.0699(6) Uani 1 1 d . . . . .
H2' H 0.636592 0.351759 0.400074 0.084 Uiso 1 1 calc R . . . .
C4"' C 0.6417(3) 0.68237(14) 0.41003(13) 0.0795(7) Uani 1 1 d . . . . .
H4"' H 0.595480 0.730548 0.419837 0.095 Uiso 1 1 calc R . . . .
C3"' C 0.6521(2) 0.62219(14) 0.45305(11) 0.0732(6) Uani 1 1 d . . . . .
H3"' H 0.613669 0.629234 0.492543 0.088 Uiso 1 1 calc R . . . .
C5" C 1.2805(2) 0.52388(14) 0.39604(11) 0.0705(6) Uani 1 1 d . . . . .
H5" H 1.331827 0.550583 0.428005 0.085 Uiso 1 1 calc R . . . .
C2B C 0.2435(2) 0.47577(15) 0.08810(11) 0.0715(6) Uani 1 1 d . . . . .
C3B C 0.1901(2) 0.40637(15) 0.11096(11) 0.0758(6) Uani 1 1 d . . . . .
H3B H 0.255337 0.364465 0.119076 0.091 Uiso 1 1 calc R . . . .
C4" C 1.3512(2) 0.49869(14) 0.34305(12) 0.0748(7) Uani 1 1 d . . . . .
H4" H 1.450501 0.507566 0.339800 0.090 Uiso 1 1 calc R . . . .
C4' C 0.8037(3) 0.25546(14) 0.51169(12) 0.0855(7) Uani 1 1 d . . . . .
H4' H 0.789527 0.215277 0.541385 0.103 Uiso 1 1 calc R . . . .
C5 C 0.8258(3) 0.19406(13) 0.20479(11) 0.0746(6) Uani 1 1 d . . . . .
H5 H 0.832097 0.144878 0.183932 0.090 Uiso 1 1 calc R . . . .
C7A C 0.5259(3) 0.69144(14) 0.18348(11) 0.0757(6) Uani 1 1 d . . . . .
H7A H 0.453231 0.691240 0.212885 0.091 Uiso 1 1 calc R . . . .
C5' C 0.9364(3) 0.29277(15) 0.50838(10) 0.0793(7) Uani 1 1 d . . . . .
H5' H 1.011804 0.278093 0.536052 0.095 Uiso 1 1 calc R . . . .
C4 C 0.9089(3) 0.20757(13) 0.25749(11) 0.0750(6) Uani 1 1 d . . . . .
H4 H 0.971766 0.167513 0.272447 0.090 Uiso 1 1 calc R . . . .
C3' C 0.6923(3) 0.27731(15) 0.47132(13) 0.0844(7) Uani 1 1 d . . . . .
H3' H 0.602466 0.251853 0.473570 0.101 Uiso 1 1 calc R . . . .
C5"' C 0.6995(3) 0.67204(14) 0.35189(13) 0.0896(8) Uani 1 1 d . . . . .
H5"' H 0.692844 0.713512 0.322513 0.108 Uiso 1 1 calc R . . . .
C3A C 0.6663(3) 0.62268(16) 0.11040(15) 0.1002(9) Uani 1 1 d . . . . .
H3A H 0.692750 0.575621 0.089790 0.120 Uiso 1 1 calc R . . . .
C6A C 0.5916(3) 0.76283(16) 0.16888(15) 0.0987(8) Uani 1 1 d . . . . .
H6A H 0.565027 0.810171 0.189070 0.118 Uiso 1 1 calc R . . . .
C5A C 0.6950(4) 0.76487(18) 0.12529(16) 0.1046(9) Uani 1 1 d . . . . .
H5A H 0.741350 0.813276 0.116293 0.126 Uiso 1 1 calc R . . . .
C4A C 0.7310(3) 0.6968(2) 0.09484(17) 0.1214(11) Uani 1 1 d . . . . .
H4A H 0.798959 0.698714 0.063419 0.146 Uiso 1 1 calc R . . . .
C4B C 0.0469(3) 0.3929(2) 0.12314(15) 0.0949(8) Uani 1 1 d . . . . .
C5B' C -0.0541(7) 0.4346(5) 0.0900(4) 0.114(2) Uani 0.5 1 d . . P A 2
H5B' H -0.151747 0.420548 0.091665 0.136 Uiso 0.5 1 calc R . P A 2
C7B C 0.1602(5) 0.5487(3) 0.1027(3) 0.0815(14) Uani 0.5 1 d . . P A 1
H7B H 0.201093 0.599865 0.099653 0.098 Uiso 0.5 1 calc R . P A 1
C6B C 0.0174(6) 0.5383(4) 0.1212(3) 0.1028(18) Uani 0.5 1 d . . P A 1
H6B H -0.042043 0.583233 0.126003 0.123 Uiso 0.5 1 calc R . P A 1
C7B' C 0.1361(6) 0.5160(4) 0.0491(3) 0.0964(18) Uani 0.5 1 d . . P A 2
C6B' C -0.0110(7) 0.4985(6) 0.0537(4) 0.131(3) Uani 0.5 1 d . . P A 2
H6B' H -0.080036 0.529776 0.032227 0.157 Uiso 0.5 1 calc R . P A 2
C5B C -0.0345(7) 0.4647(5) 0.1322(3) 0.099(2) Uani 0.5 1 d . . P A 1
H5B H -0.128745 0.460045 0.146382 0.119 Uiso 0.5 1 calc R . P A 1
H1 H 0.643(2) 0.4309(12) 0.2185(9) 0.057(6) Uiso 1 1 d . . . . .
H4B H 0.014(4) 0.338(2) 0.1417(15) 0.141(12) Uiso 1 1 d . . . . .
H7B' H 0.179(6) 0.557(3) 0.027(2) 0.096(18) Uiso 0.5 1 d . . P . .

loop_
_atom_site_aniso_label
_atom_site_aniso_U_11
_atom_site_aniso_U_22
_atom_site_aniso_U_33
_atom_site_aniso_U_23
_atom_site_aniso_U_13
_atom_site_aniso_U_12
P1 0.0476(3) 0.0397(3) 0.0420(3) -0.00486(19) -0.00002(19) 0.00217(19)
O1 0.0776(9) 0.0657(9) 0.0576(8) -0.0177(7) -0.0064(7) -0.0067(7)
N2 0.0632(9) 0.0541(10) 0.0505(9) 0.0005(8) 0.0023(7) -0.0070(8)
N3 0.0620(9) 0.0460(8) 0.0505(9) -0.0133(7) -0.0081(7) 0.0049(7)
N1 0.0665(10) 0.0502(10) 0.0508(9) -0.0148(8) -0.0055(8) -0.0004(8)
C1" 0.0517(10) 0.0389(9) 0.0439(9) 0.0066(7) 0.0021(8) 0.0023(7)
C1 0.0500(10) 0.0454(10) 0.0487(10) -0.0071(8) 0.0063(8) -0.0068(8)
C1C 0.0483(10) 0.0537(11) 0.0494(10) -0.0058(9) 0.0063(8) -0.0155(8)
C1"' 0.0456(9) 0.0413(9) 0.0468(10) -0.0053(8) -0.0061(8) 0.0014(7)
C1' 0.0537(10) 0.0396(9) 0.0502(10) -0.0037(8) 0.0114(8) 0.0019(8)
C2 0.0534(10) 0.0441(10) 0.0471(10) -0.0090(8) 0.0046(8) -0.0035(8)
C2" 0.0660(12) 0.0491(11) 0.0547(11) 0.0011(9) 0.0124(9) -0.0027(9)
C6" 0.0611(11) 0.0600(12) 0.0455(10) 0.0040(9) -0.0010(9) -0.0075(9)
C6 0.0760(13) 0.0531(12) 0.0599(12) -0.0181(10) 0.0019(10) -0.0096(10)
C2A 0.0583(12) 0.0537(12) 0.0645(12) 0.0022(10) 0.0044(10) -0.0020(9)
C6' 0.0667(12) 0.0543(12) 0.0573(11) 0.0082(9) 0.0054(10) 0.0024(9)
C3 0.0738(13) 0.0553(12) 0.0618(12) -0.0112(10) -0.0044(10) 0.0120(10)
C2"' 0.0688(12) 0.0554(12) 0.0502(11) -0.0060(9) -0.0005(9) 0.0158(9)
C1B 0.0633(12) 0.0740(14) 0.0549(11) 0.0140(10) 0.0043(10) -0.0086(10)
C1A 0.0733(13) 0.0534(12) 0.0596(12) 0.0028(9) 0.0148(10) 0.0000(10)
C3" 0.0676(14) 0.0652(14) 0.0785(15) 0.0106(11) 0.0271(12) -0.0039(11)
C6"' 0.1023(17) 0.0495(12) 0.0639(13) 0.0034(10) 0.0123(12) 0.0068(11)
C2' 0.0618(13) 0.0624(13) 0.0861(15) 0.0064(12) 0.0101(11) -0.0055(10)
C4"' 0.0813(15) 0.0546(14) 0.1017(19) -0.0182(13) -0.0111(14) 0.0227(11)
C3"' 0.0793(15) 0.0710(15) 0.0692(14) -0.0193(12) 0.0017(11) 0.0242(12)
C5" 0.0624(13) 0.0789(15) 0.0693(14) 0.0214(12) -0.0116(11) -0.0210(11)
C2B 0.0584(12) 0.0767(15) 0.0796(15) 0.0210(12) 0.0047(11) -0.0014(11)
C3B 0.0648(14) 0.0712(15) 0.0915(17) 0.0043(13) 0.0052(12) -0.0098(11)
C4" 0.0520(12) 0.0789(16) 0.0937(17) 0.0351(14) 0.0095(12) -0.0055(11)
C4' 0.119(2) 0.0593(14) 0.0804(16) 0.0163(12) 0.0379(16) 0.0001(14)
C5 0.0990(17) 0.0458(12) 0.0791(15) -0.0203(11) 0.0034(13) 0.0037(12)
C7A 0.0845(15) 0.0597(14) 0.0834(16) 0.0020(12) 0.0114(12) 0.0005(12)
C5' 0.1005(18) 0.0729(15) 0.0649(14) 0.0201(12) 0.0071(13) 0.0069(13)
C4 0.0934(16) 0.0525(12) 0.0789(15) -0.0117(11) -0.0003(13) 0.0191(11)
C3' 0.0820(16) 0.0676(15) 0.1056(19) 0.0058(14) 0.0367(15) -0.0146(13)
C5"' 0.127(2) 0.0494(13) 0.0921(19) 0.0117(12) -0.0035(16) 0.0186(13)
C3A 0.0896(17) 0.0748(17) 0.139(2) -0.0135(16) 0.0516(17) -0.0183(14)
C6A 0.116(2) 0.0591(16) 0.121(2) 0.0005(15) 0.0061(19) -0.0104(15)
C5A 0.118(2) 0.0666(18) 0.130(2) 0.0053(17) 0.010(2) -0.0326(16)
C4A 0.110(2) 0.103(2) 0.155(3) -0.003(2) 0.059(2) -0.0353(19)
C4B 0.0758(19) 0.110(2) 0.100(2) 0.0019(19) 0.0116(17) -0.0268(17)
C5B' 0.059(4) 0.154(7) 0.129(6) -0.018(6) 0.004(4) -0.023(4)
C7B 0.066(3) 0.071(3) 0.107(4) -0.003(3) -0.002(3) -0.001(2)
C6B 0.061(3) 0.113(5) 0.135(5) -0.024(4) -0.001(3) 0.016(3)
C7B' 0.080(4) 0.112(5) 0.097(4) 0.027(4) 0.001(3) 0.004(3)
C6B' 0.065(4) 0.186(8) 0.140(6) 0.014(6) -0.009(4) 0.029(4)
C5B 0.061(3) 0.149(7) 0.087(4) -0.013(4) 0.010(3) -0.027(4)

loop_
_atom_type_symbol
_atom_type_description
_atom_type_scat_dispersion_real
_atom_type_scat_dispersion_imag
_atom_type_scat_source
C C 0.0033 0.0016 'International Tables Vol C Tables 4.2.6.8 and 6.1.1.4'
H H 0.0000 0.0000 'International Tables Vol C Tables 4.2.6.8 and 6.1.1.4'
N N 0.0061 0.0033 'International Tables Vol C Tables 4.2.6.8 and 6.1.1.4'
O O 0.0106 0.0060 'International Tables Vol C Tables 4.2.6.8 and 6.1.1.4'
P P 0.1023 0.0942 'International Tables Vol C Tables 4.2.6.8 and 6.1.1.4'

loop_
_geom_angle_atom_site_label_1
_geom_angle_atom_site_label_2
_geom_angle_atom_site_label_3
_geom_angle
_geom_angle_site_symmetry_1
_geom_angle_site_symmetry_3
_geom_angle_publ_flag
N3 P1 C1" 114.57(8) . . ?
N3 P1 C1"' 106.95(8) . . ?
N3 P1 C1' 113.97(8) . . ?
C1" P1 C1' 107.13(8) . . ?
C1"' P1 C1" 105.98(8) . . ?
C1"' P1 C1' 107.77(8) . . ?
C1C N2 C1B 117.68(16) . . ?
C1C N2 C1A 126.66(16) . . ?
C1A N2 C1B 115.02(17) . . ?
C2 N3 P1 125.71(12) . . ?
C1C N1 C1 128.56(17) . . ?
C2" C1" P1 118.85(14) . . ?
C2" C1" C6" 118.42(17) . . ?
C6" C1" P1 122.74(14) . . ?
N1 C1 C2 113.89(15) . . ?
C6 C1 N1 125.80(17) . . ?
C6 C1 C2 120.30(17) . . ?
O1 C1C N2 121.41(17) . . ?
O1 C1C N1 121.98(19) . . ?
N1 C1C N2 116.61(16) . . ?
C2"' C1"' P1 122.53(14) . . ?
C2"' C1"' C6"' 118.48(17) . . ?
C6"' C1"' P1 118.97(14) . . ?
C6' C1' P1 124.85(14) . . ?
C6' C1' C2' 118.37(18) . . ?
C2' C1' P1 116.49(15) . . ?
N3 C2 C1 116.08(15) . . ?
C3 C2 N3 126.16(16) . . ?
C3 C2 C1 117.76(16) . . ?
C3" C2" C1" 120.63(19) . . ?
C5" C6" C1" 120.51(19) . . ?
C5 C6 C1 120.02(19) . . ?
C7A C2A C1A 118.46(18) . . ?
C3A C2A C1A 123.7(2) . . ?
C3A C2A C7A 117.8(2) . . ?
C5' C6' C1' 120.7(2) . . ?
C4 C3 C2 121.10(19) . . ?
C1"' C2"' C3"' 121.07(19) . . ?
N2 C1B C2B 112.85(16) . . ?
N2 C1A C2A 114.52(16) . . ?
C4" C3" C2" 120.3(2) . . ?
C5"' C6"' C1"' 120.1(2) . . ?
C3' C2' C1' 120.6(2) . . ?
C3"' C4"' C5"' 119.8(2) . . ?
C4"' C3"' C2"' 120.0(2) . . ?
C6" C5" C4" 120.0(2) . . ?
C3B C2B C1B 123.5(2) . . ?
C3B C2B C7B 115.2(3) . . ?
C3B C2B C7B' 110.7(3) . . ?
C7B C2B C1B 116.1(3) . . ?
C7B' C2B C1B 118.6(3) . . ?
C2B C3B C4B 124.8(3) . . ?
C3" C4" C5" 120.0(2) . . ?
C3' C4' C5' 120.1(2) . . ?
C4 C5 C6 120.27(19) . . ?
C6A C7A C2A 121.6(2) . . ?
C4' C5' C6' 120.1(2) . . ?
C5 C4 C3 120.5(2) . . ?
C4' C3' C2' 120.1(2) . . ?
C4"' C5"' C6"' 120.5(2) . . ?
C2A C3A C4A 120.1(3) . . ?
C5A C6A C7A 120.3(3) . . ?
C4A C5A C6A 120.0(3) . . ?
C5A C4A C3A 120.2(3) . . ?
C3B C4B C5B 113.9(4) . . ?
C5B' C4B C3B 118.3(4) . . ?
C4B C5B' C6B' 119.0(5) . . ?
C6B C7B C2B 117.5(5) . . ?
C5B C6B C7B 120.5(5) . . ?
C6B' C7B' C2B 121.1(6) . . ?
C5B' C6B' C7B' 119.9(6) . . ?
C6B C5B C4B 123.2(5) . . ?

loop_
_geom_bond_atom_site_label_1
_geom_bond_atom_site_label_2
_geom_bond_distance
_geom_bond_site_symmetry_2
_geom_bond_publ_flag
P1 N3 1.5727(14) . ?
P1 C1" 1.8073(18) . ?
P1 C1"' 1.7968(17) . ?
P1 C1' 1.8112(18) . ?
O1 C1C 1.230(2) . ?
N2 C1C 1.367(2) . ?
N2 C1B 1.461(2) . ?
N2 C1A 1.457(2) . ?
N3 C2 1.405(2) . ?
N1 C1 1.407(2) . ?
N1 C1C 1.364(2) . ?
C1" C2" 1.390(2) . ?
C1" C6" 1.393(2) . ?
C1 C2 1.407(2) . ?
C1 C6 1.385(2) . ?
C1"' C2"' 1.374(2) . ?
C1"' C6"' 1.386(3) . ?
C1' C6' 1.384(3) . ?
C1' C2' 1.390(3) . ?
C2 C3 1.392(3) . ?
C2" C3" 1.375(3) . ?
C6" C5" 1.372(3) . ?
C6 C5 1.380(3) . ?
C2A C1A 1.506(3) . ?
C2A C7A 1.377(3) . ?
C2A C3A 1.363(3) . ?
C6' C5' 1.381(3) . ?
C3 C4 1.376(3) . ?
C2"' C3"' 1.381(3) . ?
C1B C2B 1.497(3) . ?
C3" C4" 1.364(3) . ?
C6"' C5"' 1.378(3) . ?
C2' C3' 1.381(3) . ?
C4"' C3"' 1.355(3) . ?
C4"' C5"' 1.374(3) . ?
C5" C4" 1.385(3) . ?
C2B C3B 1.346(3) . ?
C2B C7B 1.467(5) . ?
C2B C7B' 1.438(6) . ?
C3B C4B 1.369(3) . ?
C4' C5' 1.372(3) . ?
C4' C3' 1.369(4) . ?
C5 C4 1.360(3) . ?
C7A C6A 1.367(3) . ?
C3A C4A 1.407(4) . ?
C6A C5A 1.350(4) . ?
C5A C4A 1.347(4) . ?
C4B C5B' 1.342(9) . ?
C4B C5B 1.420(8) . ?
C5B' C6B' 1.376(10) . ?
C7B C6B 1.393(7) . ?
C6B C5B 1.332(8) . ?
C7B' C6B' 1.391(9) . ?
